data_7161040
loop_
_publ_author_name
'Yamaguchi, Ayumi'
'Katayama, Nobuki'
'Tabaru, Kazuki'
'Fujihara, Tetsuaki'
'Obora, Yasushi'

_publ_section_title
;
 Synthesis of morpholine derivatives from 1,3-dienes and
 <i>N</i>-arylaminoalcohols by palladium-catalyzed sequential C-N and C-O
 bond formation.
;
_journal_issue 3
_journal_name_full 'Organic &amp; biomolecular chemistry'
_journal_page_first 592
_journal_page_last 596
_journal_paper_doi 10.1039/d5ob01744k
_journal_volume 24
_journal_year 2026
_chemical_formula_moiety '2(C14 H18 N2 O3)'
_chemical_formula_sum 'C28 H36 N4 O6'
_chemical_formula_weight 524.61
_space_group_crystal_system triclinic
_space_group_IT_number 2
_space_group_name_Hall '-P 1'
_space_group_name_H-M_alt 'P -1'
_atom_sites_solution_hydrogens mixed
_audit_creation_date 2022-11-09
_audit_creation_method
;
Olex2 1.5
(compiled 2022.04.07 svn.rca3783a0 for OlexSys, GUI svn.r6498)
;
_audit_update_record
;
2025-10-30 deposited with the CCDC.	2025-12-17 downloaded from the CCDC.
;
_cell_angle_alpha 88.080(6)
_cell_angle_beta 84.490(6)
_cell_angle_gamma 90.002(7)
_cell_formula_units_Z 2
_cell_length_a 7.0284(14)
_cell_length_b 11.127(2)
_cell_length_c 16.994(4)
_cell_measurement_reflns_used 2638
_cell_measurement_temperature 153
_cell_measurement_theta_max 27.5
_cell_measurement_theta_min 3.0
_cell_volume 1322.1(5)
_computing_cell_refinement
;
CrystalClear-SM Expert 2.0 r7 (Rigaku, 2011)
;
_computing_data_collection
;
CrystalClear-SM Expert 2.0 r7 (Rigaku, 2011)
;
_computing_data_reduction
;
CrystalClear-SM Expert 2.0 r7 (Rigaku, 2011)
;
_computing_molecular_graphics 'Olex2 1.5 (Dolomanov et al., 2009)'
_computing_publication_material 'Olex2 1.5 (Dolomanov et al., 2009)'
_computing_structure_refinement 'SHELXL 2018/3 (Sheldrick, 2015)'
_computing_structure_solution 'SHELXT 2018/2 (Sheldrick, 2018)'
_diffrn_ambient_temperature 153.00
_diffrn_detector_area_resol_mean 28.5714
_diffrn_detector_type 'Rigaku Saturn724+'
_diffrn_measured_fraction_theta_full 0.972
_diffrn_measured_fraction_theta_max 0.953
_diffrn_measurement_details
;
scan:
	Number of images: 360
	           Slice: -110.0000 - 70.0000
	     Image width: 0.5000
	        Exp time: 4.0000
	   Rotation axis: Omega
	           Omega: 0.0000
	             Chi: 45.0000
	             Phi: 0.0000
	             XTD: 44.9794
	          2theta: -20.0418
scan:
	Number of images: 360
	           Slice: -110.0000 - 70.0000
	     Image width: 0.5000
	        Exp time: 4.0000
	   Rotation axis: Omega
	           Omega: 0.0000
	             Chi: 45.0000
	             Phi: 90.0000
	             XTD: 44.9794
	          2theta: -20.0418
;
_diffrn_measurement_device 'AFC12 (Right): Kappa 3 circle'
_diffrn_measurement_device_type 'Rigaku Saturn724'
_diffrn_measurement_method 'profile data from \w-scans'
_diffrn_measurement_specimen_support 'Mitegen 50um'
_diffrn_radiation_type MoK\a
_diffrn_radiation_wavelength 0.71075
_diffrn_reflns_av_R_equivalents 0.0303
_diffrn_reflns_av_unetI/netI 0.0676
_diffrn_reflns_Laue_measured_fraction_full 0.972
_diffrn_reflns_Laue_measured_fraction_max 0.953
_diffrn_reflns_limit_h_max 7
_diffrn_reflns_limit_h_min -9
_diffrn_reflns_limit_k_max 14
_diffrn_reflns_limit_k_min -13
_diffrn_reflns_limit_l_max 22
_diffrn_reflns_limit_l_min -22
_diffrn_reflns_number 10696
_diffrn_reflns_point_group_measured_fraction_full 0.972
_diffrn_reflns_point_group_measured_fraction_max 0.953
_diffrn_reflns_theta_full 25.242
_diffrn_reflns_theta_max 27.469
_diffrn_reflns_theta_min 3.042
_diffrn_source_current 24.0
_diffrn_source_power 1.2
_diffrn_source_voltage 50.0
_exptl_absorpt_coefficient_mu 0.093
_exptl_absorpt_correction_T_max 1.000
_exptl_absorpt_correction_T_min 0.876
_exptl_absorpt_correction_type multi-scan
_exptl_crystal_colour 'light yellow'
_exptl_crystal_colour_modifier light
_exptl_crystal_colour_primary yellow
_exptl_crystal_density_diffrn 1.318
_exptl_crystal_description Prism
_exptl_crystal_F_000 560
_exptl_crystal_preparation Fiber
_exptl_crystal_size_max 0.2
_exptl_crystal_size_mid 0.2
_exptl_crystal_size_min 0.15
_refine_diff_density_max 0.245
_refine_diff_density_min -0.202
_refine_diff_density_rms 0.038
_refine_ls_extinction_method none
_refine_ls_goodness_of_fit_ref 0.895
_refine_ls_hydrogen_treatment mixed
_refine_ls_matrix_type full
_refine_ls_number_parameters 408
_refine_ls_number_reflns 5759
_refine_ls_number_restraints 0
_refine_ls_restrained_S_all 0.895
_refine_ls_R_factor_all 0.0580
_refine_ls_R_factor_gt 0.0357
_refine_ls_shift/su_max 0.000
_refine_ls_shift/su_mean 0.000
_refine_ls_structure_factor_coef Fsqd
_refine_ls_weighting_details 'w=1/[\s^2^(Fo^2^)+(0.0373P)^2^] where P=(Fo^2^+2Fc^2^)/3'
_refine_ls_weighting_scheme calc
_refine_ls_wR_factor_gt 0.0780
_refine_ls_wR_factor_ref 0.0841
_reflns_Friedel_coverage 0.000
_reflns_number_gt 3358
_reflns_number_total 5759
_reflns_threshold_expression 'I > 2\s(I)'
_cod_data_source_file d5ob01744k2.cif
_cod_data_source_block obora-yamaguchi221108a
_cod_depositor_comments
;
The following automatic conversions were performed:

data item '_exptl_absorpt_correction_type' value 'Multi-scan' was
changed to 'multi-scan' in accordance with the
/home/data/users/saulius/crontab/automatic-downloads/current/RSC/lib/dictionaries/cif_core.dic
dictionary named 'cif_core.dic' version 2.4.2 last updated on
2011-04-26.

Automatic conversion script
Id: cif_fix_values 8170 2020-07-09 18:12:32Z antanas 
;
_cod_original_cell_volume 1322.2(5)
_cod_database_code 7161040
_shelx_shelxl_version_number 2018/3
_shelx_space_group_comment
;
The symmetry employed for this shelxl refinement is uniquely defined
by the following loop, which should always be used as a source of
symmetry information in preference to the above space-group names.
They are only intended as comments.
;
_shelx_estimated_absorpt_t_max 0.986
_shelx_estimated_absorpt_t_min 0.982
_olex2_refinement_description
;
1. Fixed Uiso
 At 1.2 times of:
  All C(H) groups, {H6A,H6B} of C6, {H8A,H8B} of C8, {H20A,H20B} of C20, {H7A,
  H7B} of C7, {H22A,H22B} of C22, {H21A,H21B} of C21
 At 1.5 times of:
  All C(H,H,H) groups, {H4A,H4B} of C4
2.a Secondary CH2 refined with riding coordinates:
 C6(H6A,H6B), C8(H8A,H8B), C7(H7A,H7B), C21(H21A,H21B), C22(H22A,H22B)
2.b Aromatic/amide H refined with riding coordinates:
 C13(H13), C12(H12), C26(H26), C27(H27), C24(H24), C10(H10), C11(H11), C25(H25)
;
_olex2_submission_special_instructions 'No special instructions were received'

loop_
_space_group_symop_operation_xyz
'x, y, z'
'-x, -y, -z'

loop_
_atom_site_label
_atom_site_type_symbol
_atom_site_fract_x
_atom_site_fract_y
_atom_site_fract_z
_atom_site_U_iso_or_equiv
_atom_site_adp_type
_atom_site_occupancy
_atom_site_site_symmetry_order
_atom_site_calc_flag
_atom_site_refinement_flags_posn
_atom_site_refinement_flags_adp
_atom_site_refinement_flags_occupancy
_atom_site_disorder_assembly
_atom_site_disorder_group
O1 O 0.37863(13) 0.38281(8) 0.88739(5) 0.0274(2) Uani 1 1 d . . . . .
O6 O 0.89725(14) 0.84544(9) 0.34300(6) 0.0341(3) Uani 1 1 d . . . . .
O3 O 0.44311(14) 0.76823(8) 0.40468(6) 0.0324(3) Uani 1 1 d . . . . .
O4 O 0.90143(13) 0.81247(9) 0.87842(5) 0.0283(2) Uani 1 1 d . . . . .
O2 O 0.26333(14) 0.62072(9) 0.37603(6) 0.0351(3) Uani 1 1 d . . . . .
O5 O 0.73460(14) 1.00964(9) 0.36400(6) 0.0351(3) Uani 1 1 d . . . . .
N2 N 0.34941(15) 0.67562(10) 0.42360(7) 0.0254(3) Uani 1 1 d . . . . .
N3 N 0.83449(15) 0.83839(9) 0.71620(6) 0.0222(3) Uani 1 1 d . . . . .
N1 N 0.31648(15) 0.49586(9) 0.73844(6) 0.0221(3) Uani 1 1 d . . . . .
N4 N 0.81634(16) 0.91902(11) 0.38794(7) 0.0264(3) Uani 1 1 d . . . . .
C13 C 0.42884(17) 0.69299(12) 0.56002(8) 0.0224(3) Uani 1 1 d . . . . .
H13 H 0.494128 0.766146 0.544909 0.027 Uiso 1 1 calc R U . . .
C28 C 0.82081(17) 0.89806(12) 0.47247(7) 0.0201(3) Uani 1 1 d . . . . .
C12 C 0.24378(18) 0.52404(12) 0.52620(8) 0.0224(3) Uani 1 1 d . . . . .
H12 H 0.183525 0.481402 0.487864 0.027 Uiso 1 1 calc R U . . .
C26 C 0.73544(17) 0.97997(12) 0.52432(8) 0.0217(3) Uani 1 1 d . . . . .
H26 H 0.672878 1.048834 0.504727 0.026 Uiso 1 1 calc R U . . .
C14 C 0.34025(17) 0.63054(12) 0.50485(8) 0.0201(3) Uani 1 1 d . . . . .
C27 C 0.91364(17) 0.79846(12) 0.50003(8) 0.0214(3) Uani 1 1 d . . . . .
H27 H 0.972592 0.743315 0.463865 0.026 Uiso 1 1 calc R U . . .
C23 C 0.83438(17) 0.85957(12) 0.63516(7) 0.0191(3) Uani 1 1 d . . . . .
C24 C 0.74198(18) 0.96076(12) 0.60456(8) 0.0219(3) Uani 1 1 d . . . . .
H24 H 0.682940 1.016930 0.639985 0.026 Uiso 1 1 calc R U . . .
C5 C 0.25636(18) 0.32406(12) 0.83655(8) 0.0222(3) Uani 1 1 d . . . . .
C10 C 0.23561(18) 0.48037(12) 0.60301(8) 0.0225(3) Uani 1 1 d . . . . .
H10 H 0.167377 0.408014 0.617437 0.027 Uiso 1 1 calc R U . . .
C11 C 0.42250(18) 0.64915(11) 0.63701(8) 0.0222(3) Uani 1 1 d . . . . .
H11 H 0.483849 0.692662 0.674622 0.027 Uiso 1 1 calc R U . . .
C25 C 0.92078(17) 0.77899(12) 0.58027(8) 0.0219(3) Uani 1 1 d . . . . .
H25 H 0.985009 0.710122 0.598901 0.026 Uiso 1 1 calc R U . . .
C9 C 0.32637(17) 0.54062(11) 0.66099(8) 0.0199(3) Uani 1 1 d . . . . .
C19 C 0.77878(18) 0.90858(12) 0.85409(8) 0.0234(3) Uani 1 1 d . . . . .
C20 C 0.8385(2) 0.94159(13) 0.76766(8) 0.0253(3) Uani 1 1 d . . . . .
H20A H 0.7557(19) 1.0044(12) 0.7493(8) 0.030 Uiso 1 1 d . U . . .
H20B H 0.968(2) 0.9756(12) 0.7629(8) 0.030 Uiso 1 1 d . U . . .
C6 C 0.31690(19) 0.36428(11) 0.75122(8) 0.0229(3) Uani 1 1 d . . . . .
H6A H 0.447042 0.333742 0.735898 0.028 Uiso 1 1 calc R U . . .
H6B H 0.229217 0.328032 0.716332 0.028 Uiso 1 1 calc R U . . .
C17 C 0.56904(19) 0.87151(12) 0.87150(8) 0.0238(3) Uani 1 1 d . . . . .
C8 C 0.43247(19) 0.55322(12) 0.79331(8) 0.0262(3) Uani 1 1 d . . . . .
H8A H 0.417499 0.641573 0.788712 0.031 Uiso 1 1 calc R U . . .
H8B H 0.568891 0.534057 0.779495 0.031 Uiso 1 1 calc R U . . .
C7 C 0.3730(2) 0.51034(12) 0.87732(8) 0.0285(3) Uani 1 1 d . . . . .
H7A H 0.458869 0.546641 0.912943 0.034 Uiso 1 1 calc R U . . .
H7B H 0.241554 0.538451 0.892874 0.034 Uiso 1 1 calc R U . . .
C18 C 0.8240(3) 1.01378(15) 0.90416(9) 0.0342(4) Uani 1 1 d . . . . .
H18A H 0.792(2) 0.9937(14) 0.9629(9) 0.051 Uiso 1 1 d . U . . .
H18B H 0.752(2) 1.0830(14) 0.8918(9) 0.051 Uiso 1 1 d . U . . .
H18C H 0.966(2) 1.0299(13) 0.8964(9) 0.051 Uiso 1 1 d . U . . .
C21 C 0.8878(2) 0.71028(13) 0.83156(8) 0.0281(3) Uani 1 1 d . . . . .
H21A H 0.754488 0.680181 0.837917 0.034 Uiso 1 1 calc R U . . .
H21B H 0.970752 0.645851 0.850680 0.034 Uiso 1 1 calc R U . . .
C4 C 0.3008(2) 0.19086(14) 0.84496(10) 0.0310(4) Uani 1 1 d . . . . .
H4A H 0.232(2) 0.1466(13) 0.8065(9) 0.046 Uiso 1 1 d . U . . .
H4B H 0.264(2) 0.1604(13) 0.8998(10) 0.046 Uiso 1 1 d . U . . .
C22 C 0.94624(19) 0.73781(13) 0.74451(8) 0.0272(3) Uani 1 1 d . . . . .
H22A H 1.083992 0.758296 0.736845 0.033 Uiso 1 1 calc R U . . .
H22B H 0.925087 0.665938 0.713638 0.033 Uiso 1 1 calc R U . . .
C16 C 0.5141(3) 0.81654(17) 0.95208(10) 0.0367(4) Uani 1 1 d . . . . .
C3 C 0.04623(19) 0.34649(12) 0.86335(8) 0.0257(3) Uani 1 1 d . . . . .
C1 C -0.0884(3) 0.35388(18) 0.80960(12) 0.0491(5) Uani 1 1 d . . . . .
C2 C -0.0074(3) 0.3467(2) 0.94650(12) 0.0548(6) Uani 1 1 d . . . . .
C15 C 0.4391(2) 0.89128(14) 0.82082(10) 0.0315(4) Uani 1 1 d . . . . .
H4C H 0.433(2) 0.1791(13) 0.8344(8) 0.038(4) Uiso 1 1 d . . . . .
H15A H 0.472(2) 0.9276(13) 0.7692(9) 0.040(5) Uiso 1 1 d . . . . .
H15B H 0.306(2) 0.8733(12) 0.8370(8) 0.039(4) Uiso 1 1 d . . . . .
H16A H 0.598(2) 0.7461(14) 0.9638(9) 0.047(5) Uiso 1 1 d . . . . .
H16B H 0.538(2) 0.8786(16) 0.9929(10) 0.059(5) Uiso 1 1 d . . . . .
H16C H 0.380(2) 0.7927(13) 0.9578(9) 0.046(5) Uiso 1 1 d . . . . .
H1A H -0.219(2) 0.3607(13) 0.8284(9) 0.047(5) Uiso 1 1 d . . . . .
H2A H 0.066(2) 0.3918(17) 0.9783(10) 0.064(6) Uiso 1 1 d . . . . .
H2B H -0.144(2) 0.3629(14) 0.9593(9) 0.054(5) Uiso 1 1 d . . . . .
H1B H -0.065(2) 0.3765(15) 0.7618(10) 0.056(6) Uiso 1 1 d . . . . .
H2C H 0.033(6) 0.257(4) 0.972(2) 0.26(2) Uiso 1 1 d . . . . .

loop_
_atom_site_aniso_label
_atom_site_aniso_U_11
_atom_site_aniso_U_22
_atom_site_aniso_U_33
_atom_site_aniso_U_23
_atom_site_aniso_U_13
_atom_site_aniso_U_12
O1 0.0310(6) 0.0251(5) 0.0274(6) 0.0023(4) -0.0101(4) -0.0024(4)
O6 0.0426(6) 0.0364(6) 0.0226(6) -0.0074(5) 0.0027(5) -0.0053(5)
O3 0.0392(6) 0.0258(6) 0.0302(6) 0.0053(5) 0.0053(5) -0.0013(5)
O4 0.0258(5) 0.0370(6) 0.0229(5) 0.0005(5) -0.0070(4) 0.0023(4)
O2 0.0346(6) 0.0457(7) 0.0258(6) 0.0011(5) -0.0076(5) -0.0046(5)
O5 0.0360(6) 0.0416(7) 0.0276(6) 0.0083(5) -0.0064(5) 0.0023(5)
N2 0.0204(6) 0.0282(7) 0.0264(7) 0.0017(6) 0.0026(5) 0.0062(5)
N3 0.0261(6) 0.0210(6) 0.0194(6) -0.0015(5) -0.0019(5) 0.0048(5)
N1 0.0259(6) 0.0194(6) 0.0213(6) -0.0005(5) -0.0036(5) -0.0039(5)
N4 0.0226(6) 0.0316(7) 0.0249(7) 0.0008(6) -0.0028(5) -0.0079(5)
C13 0.0173(7) 0.0199(7) 0.0293(8) 0.0012(6) 0.0010(6) 0.0004(6)
C28 0.0175(7) 0.0256(8) 0.0172(7) -0.0013(6) -0.0019(5) -0.0062(6)
C12 0.0194(7) 0.0233(8) 0.0246(8) -0.0029(6) -0.0027(6) 0.0022(6)
C26 0.0175(7) 0.0228(7) 0.0248(8) 0.0017(6) -0.0033(6) -0.0017(6)
C14 0.0164(7) 0.0218(7) 0.0210(7) 0.0025(6) 0.0022(5) 0.0052(5)
C27 0.0180(7) 0.0233(8) 0.0226(7) -0.0053(6) 0.0004(5) -0.0009(6)
C23 0.0149(7) 0.0225(7) 0.0197(7) -0.0019(6) -0.0004(5) -0.0023(5)
C24 0.0204(7) 0.0213(7) 0.0239(8) -0.0042(6) -0.0012(6) 0.0013(6)
C5 0.0246(7) 0.0219(7) 0.0207(7) 0.0011(6) -0.0052(6) -0.0023(6)
C10 0.0204(7) 0.0197(7) 0.0274(8) -0.0002(6) -0.0017(6) -0.0026(6)
C11 0.0209(7) 0.0211(7) 0.0247(8) -0.0032(6) -0.0024(6) -0.0020(6)
C25 0.0187(7) 0.0231(7) 0.0240(8) -0.0007(6) -0.0019(6) 0.0025(6)
C9 0.0161(7) 0.0210(7) 0.0218(7) 0.0006(6) 0.0014(5) 0.0032(5)
C19 0.0241(8) 0.0271(8) 0.0192(7) -0.0009(6) -0.0030(6) -0.0003(6)
C20 0.0278(8) 0.0260(8) 0.0219(8) -0.0015(6) -0.0010(6) -0.0025(6)
C6 0.0255(7) 0.0194(7) 0.0236(7) -0.0013(6) -0.0006(6) -0.0014(6)
C17 0.0247(8) 0.0231(8) 0.0234(8) -0.0049(6) 0.0004(6) 0.0003(6)
C8 0.0299(8) 0.0230(8) 0.0265(8) -0.0001(6) -0.0074(6) -0.0044(6)
C7 0.0355(9) 0.0257(8) 0.0254(8) -0.0018(6) -0.0083(6) -0.0040(7)
C18 0.0395(10) 0.0371(10) 0.0263(9) -0.0042(7) -0.0030(7) -0.0107(8)
C21 0.0288(8) 0.0298(8) 0.0261(8) 0.0011(7) -0.0055(6) 0.0071(6)
C4 0.0345(10) 0.0255(8) 0.0333(9) 0.0052(7) -0.0074(7) 0.0009(7)
C22 0.0261(8) 0.0308(8) 0.0246(8) 0.0010(6) -0.0032(6) 0.0079(6)
C16 0.0319(10) 0.0429(11) 0.0334(10) 0.0045(8) 0.0048(7) -0.0052(8)
C3 0.0273(8) 0.0229(8) 0.0262(8) 0.0022(6) 0.0002(6) -0.0020(6)
C1 0.0244(10) 0.0699(14) 0.0505(13) 0.0213(10) 0.0020(9) 0.0067(9)
C2 0.0397(12) 0.0799(16) 0.0428(12) -0.0208(11) 0.0128(9) -0.0140(11)
C15 0.0258(9) 0.0315(9) 0.0375(10) -0.0044(7) -0.0036(7) 0.0034(7)

loop_
_atom_type_symbol
_atom_type_description
_atom_type_scat_dispersion_real
_atom_type_scat_dispersion_imag
_atom_type_scat_source
C C 0.0033 0.0016 'International Tables Vol C Tables 4.2.6.8 and 6.1.1.4'
H H 0.0000 0.0000 'International Tables Vol C Tables 4.2.6.8 and 6.1.1.4'
N N 0.0061 0.0033 'International Tables Vol C Tables 4.2.6.8 and 6.1.1.4'
O O 0.0106 0.0060 'International Tables Vol C Tables 4.2.6.8 and 6.1.1.4'

loop_
_geom_angle_atom_site_label_1
_geom_angle_atom_site_label_2
_geom_angle_atom_site_label_3
_geom_angle
_geom_angle_site_symmetry_1
_geom_angle_site_symmetry_3
_geom_angle_publ_flag
C7 O1 C5 111.81(10) . . ?
C21 O4 C19 111.34(10) . . ?
O3 N2 C14 118.64(11) . . ?
O2 N2 O3 122.55(12) . . ?
O2 N2 C14 118.81(11) . . ?
C23 N3 C20 118.82(11) . . ?
C23 N3 C22 118.70(11) . . ?
C22 N3 C20 111.58(11) . . ?
C9 N1 C6 117.57(10) . . ?
C9 N1 C8 118.40(10) . . ?
C8 N1 C6 110.53(10) . . ?
O6 N4 C28 118.06(12) . . ?
O5 N4 O6 123.07(12) . . ?
O5 N4 C28 118.87(12) . . ?
C14 C13 H13 120.0 . . ?
C11 C13 H13 120.0 . . ?
C11 C13 C14 119.95(12) . . ?
C26 C28 N4 119.55(12) . . ?
C27 C28 N4 119.57(12) . . ?
C27 C28 C26 120.86(12) . . ?
C14 C12 H12 120.1 . . ?
C10 C12 H12 120.1 . . ?
C10 C12 C14 119.72(12) . . ?
C28 C26 H26 120.3 . . ?
C24 C26 C28 119.49(13) . . ?
C24 C26 H26 120.3 . . ?
C13 C14 N2 119.98(12) . . ?
C13 C14 C12 120.61(12) . . ?
C12 C14 N2 119.41(12) . . ?
C28 C27 H27 120.1 . . ?
C28 C27 C25 119.84(12) . . ?
C25 C27 H27 120.1 . . ?
N3 C23 C24 121.12(12) . . ?
N3 C23 C25 121.58(12) . . ?
C24 C23 C25 117.26(12) . . ?
C26 C24 C23 121.39(12) . . ?
C26 C24 H24 119.3 . . ?
C23 C24 H24 119.3 . . ?
O1 C5 C6 108.46(10) . . ?
O1 C5 C4 105.27(11) . . ?
O1 C5 C3 110.69(10) . . ?
C6 C5 C3 114.33(11) . . ?
C4 C5 C6 107.63(12) . . ?
C4 C5 C3 110.02(11) . . ?
C12 C10 H10 119.3 . . ?
C12 C10 C9 121.46(12) . . ?
C9 C10 H10 119.3 . . ?
C13 C11 H11 119.4 . . ?
C13 C11 C9 121.13(12) . . ?
C9 C11 H11 119.4 . . ?
C27 C25 C23 121.15(13) . . ?
C27 C25 H25 119.4 . . ?
C23 C25 H25 119.4 . . ?
N1 C9 C10 120.91(11) . . ?
N1 C9 C11 121.95(12) . . ?
C10 C9 C11 117.12(12) . . ?
O4 C19 C20 108.14(11) . . ?
O4 C19 C17 110.01(11) . . ?
O4 C19 C18 104.66(11) . . ?
C20 C19 C17 114.39(12) . . ?
C20 C19 C18 108.76(12) . . ?
C18 C19 C17 110.40(12) . . ?
N3 C20 C19 112.80(12) . . ?
N3 C20 H20A 109.3(8) . . ?
N3 C20 H20B 109.1(8) . . ?
C19 C20 H20A 109.9(8) . . ?
C19 C20 H20B 109.1(8) . . ?
H20A C20 H20B 106.4(11) . . ?
N1 C6 C5 113.25(11) . . ?
N1 C6 H6A 108.9 . . ?
N1 C6 H6B 108.9 . . ?
C5 C6 H6A 108.9 . . ?
C5 C6 H6B 108.9 . . ?
H6A C6 H6B 107.7 . . ?
C16 C17 C19 115.82(13) . . ?
C15 C17 C19 123.17(14) . . ?
C15 C17 C16 120.93(14) . . ?
N1 C8 H8A 109.5 . . ?
N1 C8 H8B 109.5 . . ?
N1 C8 C7 110.64(11) . . ?
H8A C8 H8B 108.1 . . ?
C7 C8 H8A 109.5 . . ?
C7 C8 H8B 109.5 . . ?
O1 C7 C8 112.77(11) . . ?
O1 C7 H7A 109.0 . . ?
O1 C7 H7B 109.0 . . ?
C8 C7 H7A 109.0 . . ?
C8 C7 H7B 109.0 . . ?
H7A C7 H7B 107.8 . . ?
C19 C18 H18A 111.3(8) . . ?
C19 C18 H18B 111.5(10) . . ?
C19 C18 H18C 108.7(9) . . ?
H18A C18 H18B 107.2(13) . . ?
H18A C18 H18C 106.3(12) . . ?
H18B C18 H18C 111.7(13) . . ?
O4 C21 H21A 109.1 . . ?
O4 C21 H21B 109.1 . . ?
O4 C21 C22 112.41(11) . . ?
H21A C21 H21B 107.9 . . ?
C22 C21 H21A 109.1 . . ?
C22 C21 H21B 109.1 . . ?
C5 C4 H4A 108.9(9) . . ?
C5 C4 H4B 110.6(9) . . ?
C5 C4 H4C 109.4(9) . . ?
H4A C4 H4B 110.8(12) . . ?
H4A C4 H4C 109.7(12) . . ?
H4B C4 H4C 107.5(12) . . ?
N3 C22 C21 110.15(11) . . ?
N3 C22 H22A 109.6 . . ?
N3 C22 H22B 109.6 . . ?
C21 C22 H22A 109.6 . . ?
C21 C22 H22B 109.6 . . ?
H22A C22 H22B 108.1 . . ?
C17 C16 H16A 111.6(9) . . ?
C17 C16 H16B 108.1(9) . . ?
C17 C16 H16C 110.8(9) . . ?
H16A C16 H16B 105.5(13) . . ?
H16A C16 H16C 110.5(12) . . ?
H16B C16 H16C 110.1(13) . . ?
C1 C3 C5 121.03(14) . . ?
C1 C3 C2 121.43(16) . . ?
C2 C3 C5 117.22(14) . . ?
C3 C1 H1A 119.1(9) . . ?
C3 C1 H1B 124.5(12) . . ?
H1A C1 H1B 113.1(15) . . ?
C3 C2 H2A 118.7(11) . . ?
C3 C2 H2B 112.7(10) . . ?
C3 C2 H2C 107.2(19) . . ?
H2A C2 H2B 110.3(14) . . ?
H2A C2 H2C 95(2) . . ?
H2B C2 H2C 111(2) . . ?
C17 C15 H15A 121.8(9) . . ?
C17 C15 H15B 119.6(9) . . ?
H15A C15 H15B 118.6(12) . . ?

loop_
_geom_bond_atom_site_label_1
_geom_bond_atom_site_label_2
_geom_bond_distance
_geom_bond_site_symmetry_2
_geom_bond_publ_flag
O1 C5 1.4467(15) . ?
O1 C7 1.4247(16) . ?
O6 N4 1.2392(14) . ?
O3 N2 1.2393(14) . ?
O4 C19 1.4480(16) . ?
O4 C21 1.4183(16) . ?
O2 N2 1.2327(13) . ?
O5 N4 1.2368(14) . ?
N2 C14 1.4489(16) . ?
N3 C23 1.3895(16) . ?
N3 C20 1.4685(17) . ?
N3 C22 1.4620(16) . ?
N1 C9 1.3870(16) . ?
N1 C6 1.4730(16) . ?
N1 C8 1.4585(16) . ?
N4 C28 1.4509(16) . ?
C13 H13 0.9500 . ?
C13 C14 1.3803(18) . ?
C13 C11 1.3777(18) . ?
C28 C26 1.3855(17) . ?
C28 C27 1.3774(18) . ?
C12 H12 0.9500 . ?
C12 C14 1.3855(18) . ?
C12 C10 1.3736(18) . ?
C26 H26 0.9500 . ?
C26 C24 1.3783(17) . ?
C27 H27 0.9500 . ?
C27 C25 1.3792(17) . ?
C23 C24 1.4091(18) . ?
C23 C25 1.4107(17) . ?
C24 H24 0.9500 . ?
C5 C6 1.5238(17) . ?
C5 C4 1.5196(19) . ?
C5 C3 1.5262(19) . ?
C10 H10 0.9500 . ?
C10 C9 1.4114(17) . ?
C11 H11 0.9500 . ?
C11 C9 1.4125(17) . ?
C25 H25 0.9500 . ?
C19 C20 1.5211(18) . ?
C19 C17 1.5293(19) . ?
C19 C18 1.521(2) . ?
C20 H20A 0.972(14) . ?
C20 H20B 0.984(14) . ?
C6 H6A 0.9900 . ?
C6 H6B 0.9900 . ?
C17 C16 1.497(2) . ?
C17 C15 1.3279(19) . ?
C8 H8A 0.9900 . ?
C8 H8B 0.9900 . ?
C8 C7 1.5102(18) . ?
C7 H7A 0.9900 . ?
C7 H7B 0.9900 . ?
C18 H18A 1.019(16) . ?
C18 H18B 0.948(16) . ?
C18 H18C 1.009(16) . ?
C21 H21A 0.9900 . ?
C21 H21B 0.9900 . ?
C21 C22 1.5178(17) . ?
C4 H4A 0.994(15) . ?
C4 H4B 0.991(16) . ?
C4 H4C 0.939(15) . ?
C22 H22A 0.9900 . ?
C22 H22B 0.9900 . ?
C16 H16A 1.006(16) . ?
C16 H16B 1.020(17) . ?
C16 H16C 0.976(16) . ?
C3 C1 1.377(2) . ?
C3 C2 1.427(2) . ?
C1 H1A 0.947(16) . ?
C1 H1B 0.843(17) . ?
C2 H2A 0.939(18) . ?
C2 H2B 0.984(17) . ?
C2 H2C 1.12(4) . ?
C15 H15A 0.961(15) . ?
C15 H15B 0.968(15) . ?

loop_
_geom_torsion_atom_site_label_1
_geom_torsion_atom_site_label_2
_geom_torsion_atom_site_label_3
_geom_torsion_atom_site_label_4
_geom_torsion
_geom_torsion_site_symmetry_1
_geom_torsion_site_symmetry_2
_geom_torsion_site_symmetry_3
_geom_torsion_site_symmetry_4
_geom_torsion_publ_flag
O1 C5 C6 N1 -55.48(14) . . . . ?
O1 C5 C3 C1 148.17(14) . . . . ?
O1 C5 C3 C2 -38.27(18) . . . . ?
O6 N4 C28 C26 178.57(11) . . . . ?
O6 N4 C28 C27 0.04(17) . . . . ?
O3 N2 C14 C13 2.41(17) . . . . ?
O3 N2 C14 C12 -176.94(11) . . . . ?
O4 C19 C20 N3 56.03(15) . . . . ?
O4 C19 C17 C16 46.99(16) . . . . ?
O4 C19 C17 C15 -136.26(14) . . . . ?
O4 C21 C22 N3 -54.94(15) . . . . ?
O2 N2 C14 C13 -177.36(11) . . . . ?
O2 N2 C14 C12 3.29(17) . . . . ?
O5 N4 C28 C26 -0.55(17) . . . . ?
O5 N4 C28 C27 -179.08(11) . . . . ?
N3 C23 C24 C26 -177.62(11) . . . . ?
N3 C23 C25 C27 177.51(11) . . . . ?
N1 C8 C7 O1 55.28(15) . . . . ?
N4 C28 C26 C24 -179.15(11) . . . . ?
N4 C28 C27 C25 179.05(11) . . . . ?
C13 C11 C9 N1 -179.19(12) . . . . ?
C13 C11 C9 C10 -0.78(18) . . . . ?
C28 C26 C24 C23 0.21(18) . . . . ?
C28 C27 C25 C23 -0.01(18) . . . . ?
C12 C10 C9 N1 179.75(12) . . . . ?
C12 C10 C9 C11 1.32(18) . . . . ?
C26 C28 C27 C25 0.55(19) . . . . ?
C14 C13 C11 C9 -0.01(19) . . . . ?
C14 C12 C10 C9 -1.1(2) . . . . ?
C27 C28 C26 C24 -0.65(18) . . . . ?
C23 N3 C20 C19 162.76(11) . . . . ?
C23 N3 C22 C21 -165.36(11) . . . . ?
C24 C23 C25 C27 -0.41(17) . . . . ?
C5 O1 C7 C8 -58.48(14) . . . . ?
C10 C12 C14 N2 179.57(12) . . . . ?
C10 C12 C14 C13 0.22(19) . . . . ?
C11 C13 C14 N2 -179.03(12) . . . . ?
C11 C13 C14 C12 0.31(19) . . . . ?
C25 C23 C24 C26 0.30(18) . . . . ?
C9 N1 C6 C5 -165.62(11) . . . . ?
C9 N1 C8 C7 168.16(11) . . . . ?
C19 O4 C21 C22 60.25(14) . . . . ?
C20 N3 C23 C24 -33.60(17) . . . . ?
C20 N3 C23 C25 148.56(12) . . . . ?
C20 N3 C22 C21 50.78(15) . . . . ?
C20 C19 C17 C16 168.92(13) . . . . ?
C20 C19 C17 C15 -14.3(2) . . . . ?
C6 N1 C9 C10 35.33(17) . . . . ?
C6 N1 C9 C11 -146.32(12) . . . . ?
C6 N1 C8 C7 -51.99(14) . . . . ?
C6 C5 C3 C1 25.34(19) . . . . ?
C6 C5 C3 C2 -161.11(15) . . . . ?
C17 C19 C20 N3 -66.92(16) . . . . ?
C8 N1 C9 C10 172.39(11) . . . . ?
C8 N1 C9 C11 -9.26(18) . . . . ?
C8 N1 C6 C5 54.16(14) . . . . ?
C7 O1 C5 C6 56.73(14) . . . . ?
C7 O1 C5 C4 171.70(11) . . . . ?
C7 O1 C5 C3 -69.45(13) . . . . ?
C18 C19 C20 N3 169.14(12) . . . . ?
C18 C19 C17 C16 -68.03(17) . . . . ?
C18 C19 C17 C15 108.73(16) . . . . ?
C21 O4 C19 C20 -58.99(14) . . . . ?
C21 O4 C19 C17 66.59(13) . . . . ?
C21 O4 C19 C18 -174.81(11) . . . . ?
C4 C5 C6 N1 -168.89(11) . . . . ?
C4 C5 C3 C1 -95.90(17) . . . . ?
C4 C5 C3 C2 77.65(18) . . . . ?
C22 N3 C23 C24 -174.84(11) . . . . ?
C22 N3 C23 C25 7.32(17) . . . . ?
C22 N3 C20 C19 -53.44(15) . . . . ?
C3 C5 C6 N1 68.57(14) . . . . ?
